data_2225419
loop_
_publ_author_name
'Madrigal, Domingo'
'Aguirre, Gerardo'
'Vargas, Berenice'

_publ_section_title
;
 Benzene-1,3,5-triyl tris(methanesulfonate)
;
_journal_coeditor_code BG2322
_journal_issue 4
_journal_name_full 'Acta Crystallographica Section E'
_journal_page_first o739
_journal_paper_doi 10.1107/S1600536810006641
_journal_volume 66
_journal_year 2010
_chemical_formula_iupac 'C9 H12 O9 S3'
_chemical_formula_moiety 'C9 H12 O9 S3'
_chemical_formula_sum 'C9 H12 O9 S3'
_chemical_formula_weight 360.37
_chemical_name_systematic
;
Benzene-1,3,5-triyl tris(methanesulfonate)
;
_space_group_IT_number 14
_symmetry_cell_setting monoclinic
_symmetry_space_group_name_Hall '-P 2ybc'
_symmetry_space_group_name_H-M 'P 1 21/c 1'
_atom_sites_solution_hydrogens geom
_atom_sites_solution_primary direct
_atom_sites_solution_secondary difmap
_audit_creation_method SHELXL-97
_cell_angle_alpha 90.00
_cell_angle_beta 100.595(5)
_cell_angle_gamma 90.00
_cell_formula_units_Z 4
_cell_length_a 8.7810(5)
_cell_length_b 17.0053(9)
_cell_length_c 9.7746(7)
_cell_measurement_reflns_used 51
_cell_measurement_temperature 298(2)
_cell_measurement_theta_max 12.41
_cell_measurement_theta_min 4.87
_cell_volume 1434.69(15)
_computing_cell_refinement 'XSCANS (Siemens, 1996)'
_computing_data_collection 'XSCANS (Siemens, 1996)'
_computing_data_reduction 'XSCANS (Siemens, 1996)'
_computing_molecular_graphics 'Mercury (Macrae <i>et al.</i>,  2006)'
_computing_publication_material 'SHELXL97 (Sheldrick, 2008)'
_computing_structure_refinement 'SHELXL97 (Sheldrick, 2008)'
_computing_structure_solution 'SHELXS97 (Sheldrick, 2008)'
_diffrn_ambient_temperature 298(2)
_diffrn_measured_fraction_theta_full 1.000
_diffrn_measured_fraction_theta_max 1.000
_diffrn_measurement_device_type 'Bruker P4'
_diffrn_measurement_method '2\q/\w scans'
_diffrn_radiation_monochromator graphite
_diffrn_radiation_source 'fine-focus sealed tube'
_diffrn_radiation_type MoK\a
_diffrn_radiation_wavelength 0.71073
_diffrn_reflns_av_R_equivalents 0.0476
_diffrn_reflns_av_sigmaI/netI 0.0756
_diffrn_reflns_limit_h_max 12
_diffrn_reflns_limit_h_min 0
_diffrn_reflns_limit_k_max 23
_diffrn_reflns_limit_k_min 0
_diffrn_reflns_limit_l_max 13
_diffrn_reflns_limit_l_min -13
_diffrn_reflns_number 4418
_diffrn_reflns_theta_full 30.00
_diffrn_reflns_theta_max 30.00
_diffrn_reflns_theta_min 2.36
_diffrn_standards_decay_% 4.31
_diffrn_standards_interval_count 97
_diffrn_standards_number 3
_exptl_absorpt_coefficient_mu 0.557
_exptl_absorpt_correction_T_max 0.3095
_exptl_absorpt_correction_T_min 0.2575
_exptl_absorpt_correction_type psi-scan
_exptl_absorpt_process_details '(XSCANS; Siemens, 1996)'
_exptl_crystal_colour colourless
_exptl_crystal_density_diffrn 1.668
_exptl_crystal_density_method 'not measured'
_exptl_crystal_description Needle
_exptl_crystal_F_000 744
_exptl_crystal_size_max 0.40
_exptl_crystal_size_mid 0.24
_exptl_crystal_size_min 0.10
_refine_diff_density_max 0.319
_refine_diff_density_min -0.334
_refine_ls_extinction_method none
_refine_ls_goodness_of_fit_ref 0.915
_refine_ls_hydrogen_treatment constr
_refine_ls_matrix_type full
_refine_ls_number_parameters 190
_refine_ls_number_reflns 4176
_refine_ls_number_restraints 0
_refine_ls_restrained_S_all 0.915
_refine_ls_R_factor_all 0.1226
_refine_ls_R_factor_gt 0.0552
_refine_ls_shift/su_max 0.000
_refine_ls_shift/su_mean 0.000
_refine_ls_structure_factor_coef Fsqd
_refine_ls_weighting_details 'calc w=1/[\s^2^(Fo^2^)+(0.1000P)^2^] where P=(Fo^2^+2Fc^2^)/3'
_refine_ls_weighting_scheme calc
_refine_ls_wR_factor_gt 0.1354
_refine_ls_wR_factor_ref 0.1768
_reflns_number_gt 2333
_reflns_number_total 4176
_reflns_threshold_expression I>2\s(I)
_cod_data_source_file bg2322.cif
_cod_data_source_block I
_cod_original_sg_symbol_H-M 'P 21/c'
_cod_database_code 2225419
_cod_database_fobs_code 2225419

loop_
_symmetry_equiv_pos_as_xyz
'x, y, z'
'-x, y+1/2, -z+1/2'
'-x, -y, -z'
'x, -y-1/2, z-1/2'

loop_
_atom_site_type_symbol
_atom_site_label
_atom_site_fract_x
_atom_site_fract_y
_atom_site_fract_z
_atom_site_U_iso_or_equiv
_atom_site_adp_type
_atom_site_calc_flag
_atom_site_refinement_flags
_atom_site_occupancy
_atom_site_disorder_assembly
_atom_site_disorder_group
S S1 0.88376(11) 0.16428(6) 0.42609(9) 0.0390(2) Uani d . 1 . .
S S2 0.78601(11) 0.00358(6) -0.20344(8) 0.0376(2) Uani d . 1 . .
S S3 0.60481(12) -0.19992(6) 0.32307(10) 0.0441(3) Uani d . 1 . .
O O3 0.6500(3) 0.00837(15) -0.1152(2) 0.0362(5) Uani d . 1 . .
O O2 0.7498(3) -0.14794(15) 0.3008(3) 0.0414(6) Uani d . 1 . .
O O1 0.7281(3) 0.13465(16) 0.3276(2) 0.0431(6) Uani d . 1 . .
C C2 0.7397(4) -0.0073(2) 0.3185(3) 0.0342(7) Uani d . 1 . .
H H2A 0.7576 -0.0108 0.4151 0.041 Uiso calc R 1 . .
C C6 0.6987(4) 0.0718(2) 0.1073(3) 0.0322(7) Uani d . 1 . .
H H6A 0.6893 0.1207 0.0640 0.039 Uiso calc R 1 . .
C C4 0.7008(4) -0.0705(2) 0.0917(3) 0.0322(7) Uani d . 1 . .
H H4A 0.6932 -0.1159 0.0380 0.039 Uiso calc R 1 . .
C C5 0.6872(4) 0.0031(2) 0.0319(3) 0.0307(7) Uani d . 1 . .
C C3 0.7265(4) -0.0735(2) 0.2358(3) 0.0330(7) Uani d . 1 . .
C C1 0.7251(4) 0.0646(2) 0.2512(3) 0.0323(7) Uani d . 1 . .
O O5 0.7038(4) -0.00487(19) -0.3418(3) 0.0606(9) Uani d . 1 . .
O O4 0.8956(4) -0.05374(18) -0.1437(3) 0.0564(8) Uani d . 1 . .
C C7 0.8698(5) 0.0967(2) -0.1803(4) 0.0463(9) Uani d . 1 . .
H H7A 0.9541 0.1000 -0.2302 0.069 Uiso calc R 1 . .
H H7B 0.9079 0.1056 -0.0830 0.069 Uiso calc R 1 . .
H H7C 0.7936 0.1359 -0.2148 0.069 Uiso calc R 1 . .
O O9 0.9613(4) 0.09894(18) 0.4963(3) 0.0619(9) Uani d . 1 . .
O O8 0.8301(4) 0.22633(19) 0.5033(3) 0.0602(8) Uani d . 1 . .
O O7 0.4863(4) -0.19317(19) 0.2031(3) 0.0626(8) Uani d . 1 . .
O O6 0.6727(4) -0.27378(18) 0.3633(4) 0.0759(10) Uani d . 1 . .
C C9 0.9942(5) 0.2029(3) 0.3109(5) 0.0559(11) Uani d . 1 . .
H H9B 1.0906 0.2223 0.3622 0.084 Uiso calc R 1 . .
H H9C 0.9385 0.2452 0.2590 0.084 Uiso calc R 1 . .
H H9D 1.0143 0.1625 0.2479 0.084 Uiso calc R 1 . .
C C8 0.5441(6) -0.1548(3) 0.4643(5) 0.0608(12) Uani d . 1 . .
H H8B 0.4558 -0.1823 0.4855 0.091 Uiso calc R 1 . .
H H8C 0.5165 -0.1012 0.4413 0.091 Uiso calc R 1 . .
H H8D 0.6267 -0.1562 0.5436 0.091 Uiso calc R 1 . .

loop_
_atom_site_aniso_label
_atom_site_aniso_U_11
_atom_site_aniso_U_22
_atom_site_aniso_U_33
_atom_site_aniso_U_12
_atom_site_aniso_U_13
_atom_site_aniso_U_23
S1 0.0487(5) 0.0386(5) 0.0283(4) -0.0024(4) 0.0034(4) -0.0045(4)
S2 0.0461(5) 0.0422(5) 0.0263(4) 0.0004(4) 0.0117(3) -0.0044(4)
S3 0.0552(6) 0.0307(5) 0.0477(5) -0.0008(4) 0.0132(4) 0.0047(4)
O3 0.0369(12) 0.0483(15) 0.0229(10) -0.0022(11) 0.0046(9) -0.0009(10)
O2 0.0424(14) 0.0375(14) 0.0441(14) 0.0047(11) 0.0076(11) 0.0099(11)
O1 0.0468(15) 0.0410(14) 0.0376(13) 0.0089(12) -0.0021(11) -0.0150(11)
C2 0.0375(17) 0.0410(19) 0.0238(14) 0.0003(15) 0.0043(12) 0.0003(14)
C6 0.0343(17) 0.0335(17) 0.0283(15) 0.0000(14) 0.0042(13) -0.0020(13)
C4 0.0338(17) 0.0338(17) 0.0296(16) -0.0035(14) 0.0072(13) -0.0048(13)
C5 0.0297(15) 0.0382(17) 0.0244(14) -0.0032(14) 0.0056(12) -0.0015(14)
C3 0.0316(17) 0.0335(17) 0.0341(16) 0.0002(14) 0.0062(14) 0.0028(14)
C1 0.0325(17) 0.0363(18) 0.0287(15) 0.0047(14) 0.0066(13) -0.0075(14)
O5 0.076(2) 0.081(2) 0.0242(12) -0.0115(18) 0.0093(13) -0.0115(13)
O4 0.0625(19) 0.0546(18) 0.0561(17) 0.0207(15) 0.0218(14) -0.0017(14)
C7 0.046(2) 0.048(2) 0.046(2) -0.0071(18) 0.0088(18) 0.0034(18)
O9 0.069(2) 0.0528(18) 0.0534(17) -0.0063(15) -0.0173(15) 0.0123(14)
O8 0.069(2) 0.066(2) 0.0465(16) -0.0050(16) 0.0130(14) -0.0271(15)
O7 0.065(2) 0.0585(19) 0.0591(18) -0.0198(16) -0.0012(16) -0.0021(15)
O6 0.095(3) 0.0401(17) 0.099(3) 0.0165(17) 0.036(2) 0.0248(17)
C9 0.071(3) 0.044(2) 0.059(2) -0.005(2) 0.028(2) -0.002(2)
C8 0.073(3) 0.062(3) 0.053(2) 0.001(2) 0.028(2) 0.001(2)

loop_
_atom_type_symbol
_atom_type_description
_atom_type_scat_dispersion_real
_atom_type_scat_dispersion_imag
_atom_type_scat_source
C C 0.0033 0.0016 'International Tables Vol C Tables 4.2.6.8 and 6.1.1.4'
H H 0.0000 0.0000 'International Tables Vol C Tables 4.2.6.8 and 6.1.1.4'
O O 0.0106 0.0060 'International Tables Vol C Tables 4.2.6.8 and 6.1.1.4'
S S 0.1246 0.1234 'International Tables Vol C Tables 4.2.6.8 and 6.1.1.4'

loop_
_geom_angle_atom_site_label_1
_geom_angle_atom_site_label_2
_geom_angle_atom_site_label_3
_geom_angle_site_symmetry_1
_geom_angle_site_symmetry_3
_geom_angle
_geom_angle_publ_flag
O9 S1 O8 . . 120.1(2) ?
O9 S1 O1 . . 109.04(16) ?
O8 S1 O1 . . 102.84(16) ?
O9 S1 C9 . . 109.5(2) ?
O8 S1 C9 . . 109.9(2) ?
O1 S1 C9 . . 104.17(19) ?
O4 S2 O5 . . 120.70(19) ?
O4 S2 O3 . . 109.32(16) ?
O5 S2 O3 . . 102.73(16) ?
O4 S2 C7 . . 109.43(19) ?
O5 S2 C7 . . 110.14(19) ?
O3 S2 C7 . . 102.88(17) ?
O6 S3 O7 . . 120.5(2) ?
O6 S3 O2 . . 102.92(19) ?
O7 S3 O2 . . 108.86(16) ?
O6 S3 C8 . . 110.1(2) ?
O7 S3 C8 . . 109.5(2) ?
O2 S3 C8 . . 103.4(2) ?
C5 O3 S2 . . 119.3(2) ?
C3 O2 S3 . . 120.2(2) ?
C1 O1 S1 . . 121.1(2) ?
C3 C2 C1 . . 116.9(3) ?
C3 C2 H2A . . 121.5 ?
C1 C2 H2A . . 121.5 ?
C5 C6 C1 . . 116.8(3) ?
C5 C6 H6A . . 121.6 ?
C1 C6 H6A . . 121.6 ?
C5 C4 C3 . . 116.8(3) ?
C5 C4 H4A . . 121.6 ?
C3 C4 H4A . . 121.6 ?
C6 C5 C4 . . 123.5(3) ?
C6 C5 O3 . . 118.1(3) ?
C4 C5 O3 . . 118.3(3) ?
C2 C3 C4 . . 123.1(3) ?
C2 C3 O2 . . 118.5(3) ?
C4 C3 O2 . . 118.2(3) ?
C2 C1 C6 . . 122.9(3) ?
C2 C1 O1 . . 120.4(3) ?
C6 C1 O1 . . 116.6(3) ?
S2 C7 H7A . . 109.5 ?
S2 C7 H7B . . 109.5 ?
H7A C7 H7B . . 109.5 ?
S2 C7 H7C . . 109.5 ?
H7A C7 H7C . . 109.5 ?
H7B C7 H7C . . 109.5 ?
S1 C9 H9B . . 109.5 ?
S1 C9 H9C . . 109.5 ?
H9B C9 H9C . . 109.5 ?
S1 C9 H9D . . 109.5 ?
H9B C9 H9D . . 109.5 ?
H9C C9 H9D . . 109.5 ?
S3 C8 H8B . . 109.5 ?
S3 C8 H8C . . 109.5 ?
H8B C8 H8C . . 109.5 ?
S3 C8 H8D . . 109.5 ?
H8B C8 H8D . . 109.5 ?
H8C C8 H8D . . 109.5 ?

loop_
_geom_bond_atom_site_label_1
_geom_bond_atom_site_label_2
_geom_bond_site_symmetry_2
_geom_bond_distance
_geom_bond_publ_flag
S1 O9 . 1.413(3) ?
S1 O8 . 1.427(3) ?
S1 O1 . 1.601(3) ?
S1 C9 . 1.744(4) ?
S2 O4 . 1.418(3) ?
S2 O5 . 1.418(3) ?
S2 O3 . 1.598(3) ?
S2 C7 . 1.744(4) ?
S3 O6 . 1.415(3) ?
S3 O7 . 1.422(3) ?
S3 O2 . 1.598(3) ?
S3 C8 . 1.745(4) ?
O3 C5 . 1.417(4) ?
O2 C3 . 1.414(4) ?
O1 C1 . 1.404(4) ?
C2 C3 . 1.379(5) ?
C2 C1 . 1.383(5) ?
C2 H2A . 0.9300 ?
C6 C5 . 1.375(5) ?
C6 C1 . 1.389(4) ?
C6 H6A . 0.9300 ?
C4 C5 . 1.377(5) ?
C4 C3 . 1.385(4) ?
C4 H4A . 0.9300 ?
C7 H7A . 0.9600 ?
C7 H7B . 0.9600 ?
C7 H7C . 0.9600 ?
C9 H9B . 0.9600 ?
C9 H9C . 0.9600 ?
C9 H9D . 0.9600 ?
C8 H8B . 0.9600 ?
C8 H8C . 0.9600 ?
C8 H8D . 0.9600 ?

loop_
_geom_hbond_atom_site_label_D
_geom_hbond_atom_site_label_H
_geom_hbond_atom_site_label_A
_geom_hbond_site_symmetry_A
_geom_hbond_distance_DH
_geom_hbond_distance_HA
_geom_hbond_distance_DA
_geom_hbond_angle_DHA
C2 H2A O5 1_556 0.93 2.51 3.392(4) 158.9
C9 H9D O4 3_755 0.96 2.32 3.259(5) 165.9
C4 H4A O6 4 0.93 2.52 3.444(4) 171.8
C9 H9C O8 4_565 0.96 2.55 3.312(5) 136.2

loop_
_geom_torsion_atom_site_label_1
_geom_torsion_atom_site_label_2
_geom_torsion_atom_site_label_3
_geom_torsion_atom_site_label_4
_geom_torsion_site_symmetry_1
_geom_torsion_site_symmetry_2
_geom_torsion_site_symmetry_3
_geom_torsion_site_symmetry_4
_geom_torsion
_geom_torsion_publ_flag
O4 S2 O3 C5 . . . . 39.6(3) ?
O5 S2 O3 C5 . . . . 168.9(3) ?
C7 S2 O3 C5 . . . . -76.7(3) ?
O6 S3 O2 C3 . . . . 168.7(3) ?
O7 S3 O2 C3 . . . . 39.7(3) ?
C8 S3 O2 C3 . . . . -76.6(3) ?
O9 S1 O1 C1 . . . . -40.3(3) ?
O8 S1 O1 C1 . . . . -168.7(3) ?
C9 S1 O1 C1 . . . . 76.6(3) ?
C1 C6 C5 C4 . . . . -0.2(5) ?
C1 C6 C5 O3 . . . . 175.9(3) ?
C3 C4 C5 C6 . . . . 0.4(5) ?
C3 C4 C5 O3 . . . . -175.6(3) ?
S2 O3 C5 C6 . . . . 98.5(3) ?
S2 O3 C5 C4 . . . . -85.2(3) ?
C1 C2 C3 C4 . . . . 0.4(5) ?
C1 C2 C3 O2 . . . . 176.3(3) ?
C5 C4 C3 C2 . . . . -0.6(5) ?
C5 C4 C3 O2 . . . . -176.4(3) ?
S3 O2 C3 C2 . . . . 98.7(3) ?
S3 O2 C3 C4 . . . . -85.2(3) ?
C3 C2 C1 C6 . . . . -0.1(5) ?
C3 C2 C1 O1 . . . . 176.3(3) ?
C5 C6 C1 C2 . . . . 0.0(5) ?
C5 C6 C1 O1 . . . . -176.5(3) ?
S1 O1 C1 C2 . . . . 69.1(4) ?
S1 O1 C1 C6 . . . . -114.3(3) ?

loop_
_cod_related_entry_id
_cod_related_entry_database
_cod_related_entry_code
1 ChemSpider 8144431
